data_7231339
loop_
_publ_author_name
'Das, Dinabandhu'
'Barbour, Leonard J.'

_publ_section_title
;
 Uniaxial negative thermal expansion induced by moiety twisting in an
 organic crystal
;
_journal_issue 35
_journal_name_full CrystEngComm
_journal_page_first 5123
_journal_paper_doi 10.1039/C8CE01169A
_journal_volume 20
_journal_year 2018
_chemical_formula_moiety 'C14 H18 O2'
_chemical_formula_sum 'C14 H18 O2'
_chemical_formula_weight 218.28
_chemical_melting_point 406
_chemical_name_systematic
; 
1,4-Bis(1-hydroxycyclopentyl)buta-1,3-diyne 
;
_space_group_crystal_system monoclinic
_space_group_IT_number 14
_space_group_name_Hall '-P 2yn'
_space_group_name_H-M_alt 'P 1 21/n 1'
_symmetry_space_group_name_Hall '-P 2yn'
_symmetry_space_group_name_H-M 'P 1 21/n 1'
_atom_sites_solution_hydrogens geom
_audit_creation_method SHELXL-97
_audit_update_record
;
2018-07-12 deposited with the CCDC.
2018-08-07 downloaded from the CCDC.
;
_cell_angle_alpha 90
_cell_angle_beta 97.5520(10)
_cell_angle_gamma 90
_cell_formula_units_Z 4
_cell_length_a 7.0911(7)
_cell_length_b 12.0408(11)
_cell_length_c 14.5761(13)
_cell_measurement_reflns_used 2151
_cell_measurement_temperature 180(2)
_cell_measurement_theta_max 27.05
_cell_measurement_theta_min 2.20
_cell_volume 1233.7(2)
_computing_cell_refinement 'Bruker SMART APEX-II'
_computing_data_collection 'Bruker SMART APEX-II'
_computing_data_reduction 'Bruker SAINT '
_computing_molecular_graphics 'XSEED (Barbour 2017)'
_computing_structure_refinement 'SHELXL-2018/3 (Sheldrick, 2018)'
_computing_structure_solution 'SHELXS-97 (Sheldrick, 1990)'
_diffrn_ambient_temperature 180(2)
_diffrn_measured_fraction_theta_full 0.999
_diffrn_measured_fraction_theta_max 0.940
_diffrn_measurement_device_type 'Bruker APEX-II CCD'
_diffrn_measurement_method '\f and \w scans'
_diffrn_radiation_type MoK\a
_diffrn_radiation_wavelength 0.71073
_diffrn_reflns_av_R_equivalents 0.0222
_diffrn_reflns_av_unetI/netI 0.0261
_diffrn_reflns_Laue_measured_fraction_full 0.999
_diffrn_reflns_Laue_measured_fraction_max 0.940
_diffrn_reflns_limit_h_max 8
_diffrn_reflns_limit_h_min -6
_diffrn_reflns_limit_k_max 15
_diffrn_reflns_limit_k_min -15
_diffrn_reflns_limit_l_max 15
_diffrn_reflns_limit_l_min -18
_diffrn_reflns_number 7017
_diffrn_reflns_point_group_measured_fraction_full 0.999
_diffrn_reflns_point_group_measured_fraction_max 0.940
_diffrn_reflns_theta_full 25.000
_diffrn_reflns_theta_max 27.537
_diffrn_reflns_theta_min 2.202
_diffrn_source 'fine-focus sealed tube'
_exptl_absorpt_coefficient_mu 0.077
_exptl_absorpt_correction_T_max 0.9923
_exptl_absorpt_correction_T_min 0.9714
_exptl_absorpt_correction_type multi-scan
_exptl_absorpt_process_details SADABS
_exptl_crystal_colour colorless
_exptl_crystal_density_diffrn 1.175
_exptl_crystal_density_meas ?
_exptl_crystal_description block
_exptl_crystal_F_000 472
_exptl_crystal_size_max 0.380
_exptl_crystal_size_mid 0.190
_exptl_crystal_size_min 0.100
_refine_diff_density_max 0.401
_refine_diff_density_min -0.314
_refine_diff_density_rms 0.043
_refine_ls_extinction_method none
_refine_ls_goodness_of_fit_ref 1.076
_refine_ls_hydrogen_treatment constr
_refine_ls_matrix_type full
_refine_ls_number_parameters 145
_refine_ls_number_reflns 2670
_refine_ls_number_restraints 0
_refine_ls_restrained_S_all 1.076
_refine_ls_R_factor_all 0.0732
_refine_ls_R_factor_gt 0.0565
_refine_ls_shift/su_max 0.000
_refine_ls_shift/su_mean 0.000
_refine_ls_structure_factor_coef Fsqd
_refine_ls_weighting_details 'w=1/[\s^2^(Fo^2^)+(0.0712P)^2^+0.4979P] where P=(Fo^2^+2Fc^2^)/3'
_refine_ls_weighting_scheme calc
_refine_ls_wR_factor_gt 0.1467
_refine_ls_wR_factor_ref 0.1605
_reflns_Friedel_coverage 0.000
_reflns_number_gt 2022
_reflns_number_total 2670
_reflns_threshold_expression 'I > 2\s(I)'
_cod_data_source_file c8ce01169a3.cif
_cod_data_source_block 1_180K
_cod_depositor_comments
;
The following automatic conversions were performed:

'_chemical_melting_point' value '406K' was changed to '406' - the
value should be numeric and without a unit designator.

'_exptl_crystal_density_meas' value 'not measured' was changed to '?'
- the value is perceived as not measured.

Automatic conversion script
Id: cif_fix_values 4973 2017-02-22 13:04:09Z antanas 

 Adding full bibliography for 7231324--7231340.cif.
;
_cod_database_code 7231339
_shelx_space_group_comment
;
The symmetry employed for this shelxl refinement is uniquely defined
by the following loop, which should always be used as a source of
symmetry information in preference to the above space-group names.
They are only intended as comments.
;
_shelx_estimated_absorpt_t_min 0.971
_shelx_estimated_absorpt_t_max 0.992

loop_
_space_group_symop_operation_xyz
'x, y, z'
'-x+1/2, y+1/2, -z+1/2'
'-x, -y, -z'
'x-1/2, -y-1/2, z-1/2'

loop_
_atom_site_label
_atom_site_type_symbol
_atom_site_fract_x
_atom_site_fract_y
_atom_site_fract_z
_atom_site_U_iso_or_equiv
_atom_site_adp_type
_atom_site_occupancy
_atom_site_site_symmetry_order
_atom_site_calc_flag
_atom_site_refinement_flags_posn
_atom_site_refinement_flags_adp
O1 O 0.0630(2) 0.83203(10) 0.50815(9) 0.0449(4) Uani 1 1 d . .
H1 H 0.071871 0.864469 0.457877 0.054 Uiso 1 1 calc R U
C7 C -0.2506(3) 0.65743(15) 0.37204(13) 0.0407(4) Uani 1 1 d . .
C9 C -0.5257(3) 0.58387(15) 0.25437(13) 0.0379(4) Uani 1 1 d . .
C8 C -0.3998(3) 0.62077(15) 0.30885(13) 0.0392(4) Uani 1 1 d . .
C2 C 0.0510(3) 0.66135(15) 0.58815(12) 0.0393(4) Uani 1 1 d . .
H2A H -0.031162 0.703083 0.625971 0.047 Uiso 1 1 calc R U
H2B H 0.007042 0.583306 0.582556 0.047 Uiso 1 1 calc R U
C10 C -0.6787(3) 0.53540(14) 0.18854(11) 0.0350(4) Uani 1 1 d . .
C1 C 0.0495(2) 0.71465(14) 0.49277(12) 0.0341(4) Uani 1 1 d . .
C6 C -0.1186(3) 0.68650(15) 0.42656(13) 0.0395(4) Uani 1 1 d . .
C5 C 0.2338(3) 0.66894(16) 0.46139(13) 0.0433(5) Uani 1 1 d . .
H5A H 0.207813 0.599009 0.426270 0.052 Uiso 1 1 calc R U
H5B H 0.288339 0.723470 0.421399 0.052 Uiso 1 1 calc R U
O2 O -0.6040(3) 0.50588(13) 0.10561(10) 0.0664(5) Uani 1 1 d . .
H2 H -0.560849 0.562827 0.082410 0.080 Uiso 1 1 calc R U
C11 C -0.7622(3) 0.42910(16) 0.22374(14) 0.0447(5) Uani 1 1 d . .
H11A H -0.773014 0.434716 0.290608 0.054 Uiso 1 1 calc R U
H11B H -0.682287 0.364035 0.213351 0.054 Uiso 1 1 calc R U
C3 C 0.2592(3) 0.66778(17) 0.63035(13) 0.0460(5) Uani 1 1 d . .
H3A H 0.289143 0.741607 0.658443 0.055 Uiso 1 1 calc R U
H3B H 0.289179 0.610010 0.678378 0.055 Uiso 1 1 calc R U
C4 C 0.3701(3) 0.6482(2) 0.54915(16) 0.0588(6) Uani 1 1 d . .
H4A H 0.479727 0.699616 0.552482 0.071 Uiso 1 1 calc R U
H4B H 0.418426 0.571008 0.550126 0.071 Uiso 1 1 calc R U
C12 C -0.9583(3) 0.41980(19) 0.16676(17) 0.0588(6) Uani 1 1 d . .
H12A H -0.950731 0.376323 0.109715 0.071 Uiso 1 1 calc R U
H12B H -1.048597 0.382507 0.203057 0.071 Uiso 1 1 calc R U
C14 C -0.8513(3) 0.61172(17) 0.16795(17) 0.0559(6) Uani 1 1 d . .
H14A H -0.867738 0.657316 0.222861 0.067 Uiso 1 1 calc R U
H14B H -0.835784 0.661895 0.115662 0.067 Uiso 1 1 calc R U
C13 C -1.0220(4) 0.5353(2) 0.1432(3) 0.0807(9) Uani 1 1 d . .
H13A H -1.126300 0.556536 0.178737 0.097 Uiso 1 1 calc R U
H13B H -1.069231 0.541113 0.076405 0.097 Uiso 1 1 calc R U

loop_
_atom_site_aniso_label
_atom_site_aniso_U_11
_atom_site_aniso_U_22
_atom_site_aniso_U_33
_atom_site_aniso_U_23
_atom_site_aniso_U_13
_atom_site_aniso_U_12
O1 0.0623(9) 0.0272(7) 0.0460(7) 0.0020(5) 0.0106(6) 0.0000(6)
C7 0.0425(11) 0.0359(10) 0.0445(10) 0.0009(8) 0.0094(9) 0.0029(8)
C9 0.0429(10) 0.0316(9) 0.0414(9) 0.0017(7) 0.0139(8) 0.0041(8)
C8 0.0397(10) 0.0354(9) 0.0436(10) 0.0020(8) 0.0097(8) 0.0030(8)
C2 0.0478(11) 0.0313(9) 0.0409(10) 0.0038(7) 0.0141(8) -0.0002(8)
C10 0.0474(10) 0.0278(8) 0.0318(8) -0.0017(7) 0.0119(7) -0.0009(7)
C1 0.0395(10) 0.0268(8) 0.0377(9) -0.0007(7) 0.0115(7) 0.0001(7)
C6 0.0433(11) 0.0346(9) 0.0423(10) 0.0015(7) 0.0116(8) 0.0028(8)
C5 0.0439(11) 0.0424(10) 0.0461(10) -0.0041(8) 0.0157(9) 0.0028(8)
O2 0.0995(13) 0.0568(10) 0.0520(9) -0.0216(7) 0.0437(9) -0.0339(9)
C11 0.0520(12) 0.0367(10) 0.0468(10) 0.0072(8) 0.0113(9) -0.0070(8)
C3 0.0529(12) 0.0407(11) 0.0434(10) 0.0025(8) 0.0021(9) 0.0060(9)
C4 0.0445(12) 0.0724(15) 0.0592(13) -0.0108(11) 0.0057(10) 0.0069(11)
C12 0.0520(13) 0.0543(13) 0.0703(14) 0.0064(11) 0.0089(11) -0.0117(10)
C14 0.0550(13) 0.0362(11) 0.0717(14) -0.0051(10) -0.0098(11) 0.0046(9)
C13 0.0547(15) 0.0516(14) 0.131(3) -0.0079(15) -0.0051(15) -0.0007(12)

loop_
_atom_type_symbol
_atom_type_description
_atom_type_scat_dispersion_real
_atom_type_scat_dispersion_imag
_atom_type_scat_source
C C 0.0033 0.0016 'International Tables Vol C Tables 4.2.6.8 and 6.1.1.4'
H H 0.0000 0.0000 'International Tables Vol C Tables 4.2.6.8 and 6.1.1.4'
O O 0.0106 0.0060 'International Tables Vol C Tables 4.2.6.8 and 6.1.1.4'

loop_
_geom_angle_atom_site_label_1
_geom_angle_atom_site_label_2
_geom_angle_atom_site_label_3
_geom_angle
C1 O1 H1 109.5
C6 C7 C8 178.2(2)
C8 C9 C10 178.37(19)
C9 C8 C7 176.8(2)
C3 C2 C1 103.63(15)
C3 C2 H2A 111.0
C1 C2 H2A 111.0
C3 C2 H2B 111.0
C1 C2 H2B 111.0
H2A C2 H2B 109.0
O2 C10 C9 109.09(15)
O2 C10 C11 106.21(14)
C9 C10 C11 113.48(15)
O2 C10 C14 111.11(17)
C9 C10 C14 113.11(15)
C11 C10 C14 103.56(16)
O1 C1 C6 111.22(14)
O1 C1 C2 106.22(14)
C6 C1 C2 114.05(15)
O1 C1 C5 110.92(15)
C6 C1 C5 111.60(15)
C2 C1 C5 102.42(15)
C7 C6 C1 176.06(19)
C4 C5 C1 106.22(15)
C4 C5 H5A 110.5
C1 C5 H5A 110.5
C4 C5 H5B 110.5
C1 C5 H5B 110.5
H5A C5 H5B 108.7
C10 O2 H2 109.5
C10 C11 C12 104.13(16)
C10 C11 H11A 110.9
C12 C11 H11A 110.9
C10 C11 H11B 110.9
C12 C11 H11B 110.9
H11A C11 H11B 108.9
C4 C3 C2 104.48(16)
C4 C3 H3A 110.9
C2 C3 H3A 110.9
C4 C3 H3B 110.9
C2 C3 H3B 110.9
H3A C3 H3B 108.9
C5 C4 C3 107.00(17)
C5 C4 H4A 110.3
C3 C4 H4A 110.3
C5 C4 H4B 110.3
C3 C4 H4B 110.3
H4A C4 H4B 108.6
C13 C12 C11 106.48(19)
C13 C12 H12A 110.4
C11 C12 H12A 110.4
C13 C12 H12B 110.4
C11 C12 H12B 110.4
H12A C12 H12B 108.6
C13 C14 C10 105.90(17)
C13 C14 H14A 110.6
C10 C14 H14A 110.6
C13 C14 H14B 110.6
C10 C14 H14B 110.6
H14A C14 H14B 108.7
C12 C13 C14 107.6(2)
C12 C13 H13A 110.2
C14 C13 H13A 110.2
C12 C13 H13B 110.2
C14 C13 H13B 110.2
H13A C13 H13B 108.5

loop_
_geom_bond_atom_site_label_1
_geom_bond_atom_site_label_2
_geom_bond_distance
O1 C1 1.432(2)
O1 H1 0.8400
C7 C6 1.198(3)
C7 C8 1.381(3)
C9 C8 1.199(3)
C9 C10 1.472(3)
C2 C3 1.525(3)
C2 C1 1.530(2)
C2 H2A 0.9900
C2 H2B 0.9900
C10 O2 1.427(2)
C10 C11 1.527(2)
C10 C14 1.528(3)
C1 C6 1.471(3)
C1 C5 1.541(2)
C5 C4 1.519(3)
C5 H5A 0.9900
C5 H5B 0.9900
O2 H2 0.8400
C11 C12 1.528(3)
C11 H11A 0.9900
C11 H11B 0.9900
C3 C4 1.523(3)
C3 H3A 0.9900
C3 H3B 0.9900
C4 H4A 0.9900
C4 H4B 0.9900
C12 C13 1.489(3)
C12 H12A 0.9900
C12 H12B 0.9900
C14 C13 1.525(3)
C14 H14A 0.9900
C14 H14B 0.9900
C13 H13A 0.9900
C13 H13B 0.9900
